data_7129426
loop_
_publ_author_name
'Vogler, Daniel'
'Haas, Lea'
'Wolf, Nina'
'Kaifer, Elisabeth'
'Himmel, Hans-J\"org'

_publ_section_title
;
 Derivatization of an especially electron-rich diborane
;
_journal_name_full 'Chemical Communications'
_journal_paper_doi 10.1039/D1CC06359F
_journal_year 2022
_chemical_formula_moiety '0.5(C15 H24 B2 Cl F3 N6 O3 S), 0.5(C H2 Cl2)'
_chemical_formula_sum 'C8 H13 B Cl1.5 F1.5 N3 O1.5 S0.5'
_chemical_formula_weight 283.73
_space_group_crystal_system triclinic
_space_group_IT_number 2
_space_group_name_Hall '-P 1'
_space_group_name_H-M_alt 'P -1'
_atom_sites_solution_hydrogens geom
_audit_creation_date 2020-02-06
_audit_creation_method
;
Olex2 1.2
(compiled 2018.05.29 svn.r3508 for OlexSys, GUI svn.r5506)
;
_audit_update_record
;
2021-11-05 deposited with the CCDC.	2021-12-06 downloaded from the CCDC.
;
_cell_angle_alpha 77.600(2)
_cell_angle_beta 84.277(2)
_cell_angle_gamma 67.063(2)
_cell_formula_units_Z 4
_cell_length_a 9.2288(4)
_cell_length_b 10.8961(5)
_cell_length_c 13.2949(6)
_cell_measurement_reflns_used 9339
_cell_measurement_temperature 100
_cell_measurement_theta_max 34.34
_cell_measurement_theta_min 2.40
_cell_volume 1202.29(10)
_computing_cell_refinement 'SAINT V8.40A (?, 2016)'
_computing_data_collection 'APEX3 v2018.7-2 (Bruker AXS)'
_computing_data_reduction 'SAINT V8.40A (?, 2016)'
_computing_molecular_graphics 'Olex2 (Dolomanov et al., 2009)'
_computing_publication_material 'Olex2 (Dolomanov et al., 2009)'
_computing_structure_refinement 'ShelXL (Sheldrick, 2015)'
_computing_structure_solution 'SHELXT 2014/5 (Sheldrick, 2014)'
_diffrn_ambient_temperature 100.0
_diffrn_detector 'Bruker Photon III detector'
_diffrn_detector_area_resol_mean 7.9
_diffrn_detector_type 'CPAD area detector'
_diffrn_measured_fraction_theta_full 0.996
_diffrn_measured_fraction_theta_max 0.998
_diffrn_measurement_device_type 'Bruker D8-Venture Dual Source'
_diffrn_measurement_method '\w and \f scans'
_diffrn_radiation_monochromator 'mirror optics'
_diffrn_radiation_probe x-ray
_diffrn_radiation_type MoK\a
_diffrn_radiation_wavelength 0.71073
_diffrn_reflns_av_R_equivalents 0.0530
_diffrn_reflns_av_unetI/netI 0.0238
_diffrn_reflns_Laue_measured_fraction_full 0.996
_diffrn_reflns_Laue_measured_fraction_max 0.998
_diffrn_reflns_limit_h_max 14
_diffrn_reflns_limit_h_min -14
_diffrn_reflns_limit_k_max 17
_diffrn_reflns_limit_k_min -17
_diffrn_reflns_limit_l_max 21
_diffrn_reflns_limit_l_min -21
_diffrn_reflns_number 106196
_diffrn_reflns_point_group_measured_fraction_full 0.996
_diffrn_reflns_point_group_measured_fraction_max 0.998
_diffrn_reflns_theta_full 25.242
_diffrn_reflns_theta_max 34.347
_diffrn_reflns_theta_min 2.068
_diffrn_source 'microfocus sealed X-ray tube'
_diffrn_source_type 'Incoatec I\ms'
_diffrn_standards_number 0
_exptl_absorpt_coefficient_mu 0.524
_exptl_absorpt_correction_T_max 0.7468
_exptl_absorpt_correction_T_min 0.6780
_exptl_absorpt_correction_type multi-scan
_exptl_absorpt_process_details
'SADABS-2016/2 (Bruker,2016/2) was used for absorption correction. wR2(int) was 0.1386 before and 0.0722 after correction. The Ratio of minimum to maximum transmission is 0.9079. The \l/2 correction factor is Not present.'
_exptl_crystal_colour 'clear colourless'
_exptl_crystal_colour_lustre clear
_exptl_crystal_colour_primary colourless
_exptl_crystal_density_diffrn 1.567
_exptl_crystal_description block
_exptl_crystal_F_000 584
_exptl_crystal_size_max 0.708
_exptl_crystal_size_mid 0.462
_exptl_crystal_size_min 0.234
_refine_diff_density_max 0.958
_refine_diff_density_min -0.458
_refine_diff_density_rms 0.063
_refine_ls_extinction_method none
_refine_ls_goodness_of_fit_ref 1.062
_refine_ls_hydrogen_treatment constr
_refine_ls_matrix_type full
_refine_ls_number_parameters 307
_refine_ls_number_reflns 10078
_refine_ls_number_restraints 0
_refine_ls_restrained_S_all 1.062
_refine_ls_R_factor_all 0.0402
_refine_ls_R_factor_gt 0.0344
_refine_ls_shift/su_max 0.001
_refine_ls_shift/su_mean 0.000
_refine_ls_structure_factor_coef Fsqd
_refine_ls_weighting_details 'w=1/[\s^2^(Fo^2^)+(0.0350P)^2^+0.6327P] where P=(Fo^2^+2Fc^2^)/3'
_refine_ls_weighting_scheme calc
_refine_ls_wR_factor_gt 0.0852
_refine_ls_wR_factor_ref 0.0890
_reflns_Friedel_coverage 0.000
_reflns_number_gt 8960
_reflns_number_total 10078
_reflns_threshold_expression 'I > 2\s(I)'
_cod_data_source_file d1cc06359f2.cif
_cod_data_source_block mo_dv123_0m
_cod_original_formula_sum 'C8 H13 B Cl1.50 F1.50 N3 O1.50 S0.50'
_cod_database_code 7129426
_shelx_shelxl_version_number 2017/1
_shelx_space_group_comment
;
The symmetry employed for this shelxl refinement is uniquely defined
by the following loop, which should always be used as a source of
symmetry information in preference to the above space-group names.
They are only intended as comments.
;
_shelx_estimated_absorpt_t_max 0.887
_shelx_estimated_absorpt_t_min 0.708
_olex2_refinement_description
;
1. Fixed Uiso
 At 1.2 times of:
  All C(H,H) groups
2.a Secondary CH2 refined with riding coordinates:
 C2(H2A,H2B), C3(H3A,H3B), C4(H4A,H4B), C5(H5A,H5B), C6(H6A,H6B), C7(H7A,H7B),
 C9(H9A,H9B), C10(H10A,H10B), C11(H11A,H11B), C12(H12A,H12B), C13(H13A,H13B),
 C14(H14A,H14B), C16(H16A,H16B)
;
_olex2_submission_special_instructions 'No special instructions were received'

loop_
_space_group_symop_operation_xyz
'x, y, z'
'-x, -y, -z'

loop_
_atom_site_label
_atom_site_type_symbol
_atom_site_fract_x
_atom_site_fract_y
_atom_site_fract_z
_atom_site_U_iso_or_equiv
_atom_site_adp_type
_atom_site_occupancy
_atom_site_site_symmetry_order
_atom_site_calc_flag
_atom_site_refinement_flags_posn
_atom_site_refinement_flags_adp
_atom_site_refinement_flags_occupancy
_atom_site_disorder_assembly
_atom_site_disorder_group
Cl1 Cl 0.09121(3) 0.24069(2) 0.93122(2) 0.01643(5) Uani 1 1 d . . . . .
S1 S 0.17784(3) 0.11061(2) 0.67457(2) 0.01339(5) Uani 1 1 d . . . . .
F1 F 0.36814(9) -0.07154(8) 0.57152(7) 0.03126(17) Uani 1 1 d . . . . .
F2 F 0.27561(13) 0.13085(10) 0.48173(6) 0.0376(2) Uani 1 1 d . . . . .
F3 F 0.12811(10) 0.01587(9) 0.52321(6) 0.03189(17) Uani 1 1 d . . . . .
O1 O 0.32503(8) 0.12835(7) 0.69281(6) 0.01505(12) Uani 1 1 d . . . . .
O2 O 0.15484(10) 0.00203(8) 0.74707(6) 0.02105(15) Uani 1 1 d . . . . .
O3 O 0.04607(10) 0.23503(9) 0.64755(7) 0.02473(17) Uani 1 1 d . . . . .
N1 N 0.39882(9) 0.23581(8) 0.92749(6) 0.01351(13) Uani 1 1 d . . . . .
N2 N 0.51681(9) 0.16763(8) 0.77961(6) 0.01347(13) Uani 1 1 d . . . . .
N3 N 0.67496(10) 0.12263(9) 0.92196(7) 0.01595(14) Uani 1 1 d . . . . .
N4 N 0.19125(10) 0.44402(8) 0.81755(6) 0.01359(13) Uani 1 1 d . . . . .
N5 N 0.30236(10) 0.36962(8) 0.67019(6) 0.01327(13) Uani 1 1 d . . . . .
N6 N 0.18571(10) 0.60489(8) 0.66650(6) 0.01545(14) Uani 1 1 d . . . . .
C1 C 0.53357(10) 0.17464(9) 0.87755(7) 0.01257(14) Uani 1 1 d . . . . .
C2 C 0.40101(12) 0.25988(11) 1.03093(8) 0.01845(17) Uani 1 1 d . . . . .
H2A H 0.304321 0.257096 1.069212 0.022 Uiso 1 1 calc R . . . .
H2B H 0.402449 0.351273 1.026436 0.022 Uiso 1 1 calc R . . . .
C3 C 0.54450(13) 0.15361(12) 1.08870(8) 0.02139(19) Uani 1 1 d . . . . .
H3A H 0.551630 0.178205 1.155006 0.026 Uiso 1 1 calc R . . . .
H3B H 0.534752 0.064110 1.103621 0.026 Uiso 1 1 calc R . . . .
C4 C 0.69124(13) 0.14546(12) 1.02401(8) 0.02051(18) Uani 1 1 d . . . . .
H4A H 0.708512 0.231077 1.017003 0.025 Uiso 1 1 calc R . . . .
H4B H 0.783616 0.070198 1.058393 0.025 Uiso 1 1 calc R . . . .
C5 C 0.81990(11) 0.07177(11) 0.86171(9) 0.01836(17) Uani 1 1 d . . . . .
H5A H 0.903605 0.001573 0.907103 0.022 Uiso 1 1 calc R . . . .
H5B H 0.855306 0.146978 0.831654 0.022 Uiso 1 1 calc R . . . .
C6 C 0.79200(12) 0.01166(11) 0.77651(9) 0.02021(18) Uani 1 1 d . . . . .
H6A H 0.770360 -0.070992 0.806510 0.024 Uiso 1 1 calc R . . . .
H6B H 0.887178 -0.014313 0.731750 0.024 Uiso 1 1 calc R . . . .
C7 C 0.65356(12) 0.11482(11) 0.71348(8) 0.01924(18) Uani 1 1 d . . . . .
H7A H 0.682269 0.190614 0.674498 0.023 Uiso 1 1 calc R . . . .
H7B H 0.627154 0.071818 0.663279 0.023 Uiso 1 1 calc R . . . .
C8 C 0.22463(10) 0.47598(9) 0.71699(7) 0.01220(14) Uani 1 1 d . . . . .
C9 C 0.10670(12) 0.55101(10) 0.87593(8) 0.01599(16) Uani 1 1 d . . . . .
H9A H 0.135715 0.517650 0.949329 0.019 Uiso 1 1 calc R . . . .
H9B H -0.008031 0.575888 0.871431 0.019 Uiso 1 1 calc R . . . .
C10 C 0.14698(13) 0.67507(10) 0.83354(8) 0.01917(18) Uani 1 1 d . . . . .
H10A H 0.083309 0.749745 0.869860 0.023 Uiso 1 1 calc R . . . .
H10B H 0.259558 0.653055 0.844691 0.023 Uiso 1 1 calc R . . . .
C11 C 0.11316(14) 0.71915(10) 0.71935(9) 0.02025(18) Uani 1 1 d . . . . .
H11A H -0.002017 0.757866 0.709365 0.024 Uiso 1 1 calc R . . . .
H11B H 0.154351 0.790746 0.689234 0.024 Uiso 1 1 calc R . . . .
C12 C 0.21267(14) 0.63997(11) 0.55572(8) 0.02092(19) Uani 1 1 d . . . . .
H12A H 0.304660 0.666955 0.543671 0.025 Uiso 1 1 calc R . . . .
H12B H 0.119766 0.718414 0.525129 0.025 Uiso 1 1 calc R . . . .
C13 C 0.24194(14) 0.52157(11) 0.50348(8) 0.02098(19) Uani 1 1 d . . . . .
H13A H 0.283057 0.540007 0.432557 0.025 Uiso 1 1 calc R . . . .
H13B H 0.142013 0.509380 0.499292 0.025 Uiso 1 1 calc R . . . .
C14 C 0.36002(13) 0.39370(10) 0.56462(7) 0.01724(16) Uani 1 1 d . . . . .
H14A H 0.376408 0.315330 0.532334 0.021 Uiso 1 1 calc R . . . .
H14B H 0.462233 0.403564 0.564500 0.021 Uiso 1 1 calc R . . . .
C15 C 0.24191(13) 0.04280(11) 0.55600(8) 0.01959(18) Uani 1 1 d . . . . .
B1 B 0.25508(12) 0.28902(10) 0.85764(8) 0.01265(16) Uani 1 1 d . . . . .
B2 B 0.34567(12) 0.23525(10) 0.74712(8) 0.01251(16) Uani 1 1 d . . . . .
Cl2 Cl 0.25034(5) 0.35567(3) 0.29268(3) 0.03279(7) Uani 1 1 d . . . . .
Cl3 Cl 0.40270(4) 0.54522(3) 0.20807(3) 0.03475(7) Uani 1 1 d . . . . .
C16 C 0.22300(14) 0.52084(12) 0.22450(10) 0.0248(2) Uani 1 1 d . . . . .
H16A H 0.178650 0.535074 0.156208 0.030 Uiso 1 1 calc R . . . .
H16B H 0.146950 0.588478 0.262701 0.030 Uiso 1 1 calc R . . . .

loop_
_atom_site_aniso_label
_atom_site_aniso_U_11
_atom_site_aniso_U_22
_atom_site_aniso_U_33
_atom_site_aniso_U_23
_atom_site_aniso_U_13
_atom_site_aniso_U_12
Cl1 0.01451(9) 0.01713(10) 0.01745(10) -0.00227(7) 0.00284(7) -0.00707(7)
S1 0.01191(9) 0.01383(9) 0.01529(10) -0.00370(7) -0.00130(7) -0.00507(7)
F1 0.0272(4) 0.0309(4) 0.0357(4) -0.0206(3) 0.0023(3) -0.0042(3)
F2 0.0669(6) 0.0430(5) 0.0161(3) -0.0049(3) 0.0066(3) -0.0369(5)
F3 0.0342(4) 0.0405(4) 0.0322(4) -0.0150(3) -0.0096(3) -0.0199(3)
O1 0.0130(3) 0.0147(3) 0.0202(3) -0.0078(2) -0.0005(2) -0.0058(2)
O2 0.0237(4) 0.0238(4) 0.0196(3) -0.0021(3) 0.0019(3) -0.0149(3)
O3 0.0163(3) 0.0202(4) 0.0335(4) -0.0072(3) -0.0078(3) 0.0004(3)
N1 0.0131(3) 0.0153(3) 0.0117(3) -0.0040(3) -0.0004(2) -0.0041(3)
N2 0.0117(3) 0.0150(3) 0.0142(3) -0.0057(3) 0.0004(2) -0.0041(3)
N3 0.0122(3) 0.0174(3) 0.0175(4) -0.0034(3) -0.0027(3) -0.0043(3)
N4 0.0156(3) 0.0112(3) 0.0127(3) -0.0032(2) 0.0023(3) -0.0039(3)
N5 0.0165(3) 0.0115(3) 0.0119(3) -0.0034(2) 0.0012(3) -0.0051(3)
N6 0.0201(4) 0.0105(3) 0.0145(3) -0.0020(3) 0.0022(3) -0.0053(3)
C1 0.0125(3) 0.0113(3) 0.0144(4) -0.0024(3) -0.0009(3) -0.0049(3)
C2 0.0205(4) 0.0208(4) 0.0127(4) -0.0053(3) -0.0020(3) -0.0050(3)
C3 0.0227(5) 0.0249(5) 0.0147(4) -0.0008(3) -0.0046(3) -0.0076(4)
C4 0.0192(4) 0.0243(5) 0.0183(4) -0.0029(4) -0.0064(3) -0.0078(4)
C5 0.0120(4) 0.0179(4) 0.0241(5) -0.0042(3) -0.0017(3) -0.0041(3)
C6 0.0132(4) 0.0180(4) 0.0294(5) -0.0092(4) 0.0013(3) -0.0039(3)
C7 0.0129(4) 0.0250(5) 0.0193(4) -0.0094(4) 0.0024(3) -0.0046(3)
C8 0.0127(3) 0.0114(3) 0.0127(3) -0.0027(3) 0.0001(3) -0.0048(3)
C9 0.0177(4) 0.0134(4) 0.0161(4) -0.0061(3) 0.0036(3) -0.0043(3)
C10 0.0236(4) 0.0163(4) 0.0211(4) -0.0088(3) 0.0035(4) -0.0095(3)
C11 0.0274(5) 0.0107(4) 0.0216(4) -0.0049(3) 0.0043(4) -0.0064(3)
C12 0.0297(5) 0.0147(4) 0.0155(4) -0.0002(3) 0.0017(4) -0.0073(4)
C13 0.0300(5) 0.0193(4) 0.0131(4) -0.0017(3) -0.0021(4) -0.0091(4)
C14 0.0227(4) 0.0159(4) 0.0132(4) -0.0043(3) 0.0032(3) -0.0075(3)
C15 0.0243(5) 0.0224(4) 0.0168(4) -0.0059(3) -0.0009(3) -0.0127(4)
B1 0.0120(4) 0.0123(4) 0.0134(4) -0.0023(3) 0.0005(3) -0.0045(3)
B2 0.0132(4) 0.0115(4) 0.0138(4) -0.0040(3) -0.0004(3) -0.0049(3)
Cl2 0.04929(19) 0.02821(14) 0.02791(14) 0.00021(11) -0.00605(13) -0.02385(13)
Cl3 0.03080(15) 0.02995(15) 0.04546(19) -0.00213(13) 0.00172(13) -0.01682(12)
C16 0.0241(5) 0.0221(5) 0.0265(5) -0.0013(4) -0.0051(4) -0.0075(4)

loop_
_atom_type_symbol
_atom_type_description
_atom_type_scat_dispersion_real
_atom_type_scat_dispersion_imag
_atom_type_scat_source
C C 0.0033 0.0016 'International Tables Vol C Tables 4.2.6.8 and 6.1.1.4'
H H 0.0000 0.0000 'International Tables Vol C Tables 4.2.6.8 and 6.1.1.4'
B B 0.0013 0.0007 'International Tables Vol C Tables 4.2.6.8 and 6.1.1.4'
Cl Cl 0.1484 0.1585 'International Tables Vol C Tables 4.2.6.8 and 6.1.1.4'
F F 0.0171 0.0103 'International Tables Vol C Tables 4.2.6.8 and 6.1.1.4'
N N 0.0061 0.0033 'International Tables Vol C Tables 4.2.6.8 and 6.1.1.4'
O O 0.0106 0.0060 'International Tables Vol C Tables 4.2.6.8 and 6.1.1.4'
S S 0.1246 0.1234 'International Tables Vol C Tables 4.2.6.8 and 6.1.1.4'

loop_
_geom_angle_atom_site_label_1
_geom_angle_atom_site_label_2
_geom_angle_atom_site_label_3
_geom_angle
_geom_angle_site_symmetry_1
_geom_angle_site_symmetry_3
_geom_angle_publ_flag
O1 S1 C15 97.81(5) . . ?
O2 S1 O1 112.65(5) . . ?
O2 S1 C15 104.27(5) . . ?
O3 S1 O1 114.16(5) . . ?
O3 S1 O2 118.76(5) . . ?
O3 S1 C15 106.07(5) . . ?
S1 O1 B2 129.11(6) . . ?
C1 N1 C2 120.85(8) . . ?
C1 N1 B1 111.84(8) . . ?
C2 N1 B1 126.88(8) . . ?
C1 N2 C7 121.10(8) . . ?
C1 N2 B2 111.92(8) . . ?
C7 N2 B2 126.57(8) . . ?
C1 N3 C4 120.62(8) . . ?
C1 N3 C5 120.97(8) . . ?
C5 N3 C4 116.72(8) . . ?
C8 N4 C9 120.22(8) . . ?
C8 N4 B1 112.07(7) . . ?
C9 N4 B1 127.70(8) . . ?
C8 N5 C14 119.41(8) . . ?
C8 N5 B2 111.27(8) . . ?
C14 N5 B2 128.08(8) . . ?
C8 N6 C11 121.73(8) . . ?
C8 N6 C12 122.54(8) . . ?
C11 N6 C12 115.73(8) . . ?
N1 C1 N2 115.19(8) . . ?
N3 C1 N1 122.74(9) . . ?
N3 C1 N2 122.07(8) . . ?
N1 C2 H2A 109.5 . . ?
N1 C2 H2B 109.5 . . ?
N1 C2 C3 110.89(8) . . ?
H2A C2 H2B 108.0 . . ?
C3 C2 H2A 109.5 . . ?
C3 C2 H2B 109.5 . . ?
C2 C3 H3A 109.8 . . ?
C2 C3 H3B 109.8 . . ?
H3A C3 H3B 108.2 . . ?
C4 C3 C2 109.51(9) . . ?
C4 C3 H3A 109.8 . . ?
C4 C3 H3B 109.8 . . ?
N3 C4 C3 110.11(8) . . ?
N3 C4 H4A 109.6 . . ?
N3 C4 H4B 109.6 . . ?
C3 C4 H4A 109.6 . . ?
C3 C4 H4B 109.6 . . ?
H4A C4 H4B 108.2 . . ?
N3 C5 H5A 109.7 . . ?
N3 C5 H5B 109.7 . . ?
N3 C5 C6 110.03(8) . . ?
H5A C5 H5B 108.2 . . ?
C6 C5 H5A 109.7 . . ?
C6 C5 H5B 109.7 . . ?
C5 C6 H6A 109.8 . . ?
C5 C6 H6B 109.8 . . ?
C5 C6 C7 109.56(8) . . ?
H6A C6 H6B 108.2 . . ?
C7 C6 H6A 109.8 . . ?
C7 C6 H6B 109.8 . . ?
N2 C7 C6 110.85(9) . . ?
N2 C7 H7A 109.5 . . ?
N2 C7 H7B 109.5 . . ?
C6 C7 H7A 109.5 . . ?
C6 C7 H7B 109.5 . . ?
H7A C7 H7B 108.1 . . ?
N4 C8 N5 115.47(8) . . ?
N6 C8 N4 122.52(8) . . ?
N6 C8 N5 122.01(8) . . ?
N4 C9 H9A 109.6 . . ?
N4 C9 H9B 109.6 . . ?
N4 C9 C10 110.14(8) . . ?
H9A C9 H9B 108.1 . . ?
C10 C9 H9A 109.6 . . ?
C10 C9 H9B 109.6 . . ?
C9 C10 H10A 109.8 . . ?
C9 C10 H10B 109.8 . . ?
H10A C10 H10B 108.3 . . ?
C11 C10 C9 109.19(8) . . ?
C11 C10 H10A 109.8 . . ?
C11 C10 H10B 109.8 . . ?
N6 C11 C10 110.97(8) . . ?
N6 C11 H11A 109.4 . . ?
N6 C11 H11B 109.4 . . ?
C10 C11 H11A 109.4 . . ?
C10 C11 H11B 109.4 . . ?
H11A C11 H11B 108.0 . . ?
N6 C12 H12A 109.4 . . ?
N6 C12 H12B 109.4 . . ?
N6 C12 C13 111.35(8) . . ?
H12A C12 H12B 108.0 . . ?
C13 C12 H12A 109.4 . . ?
C13 C12 H12B 109.4 . . ?
C12 C13 H13A 109.8 . . ?
C12 C13 H13B 109.8 . . ?
C12 C13 C14 109.38(9) . . ?
H13A C13 H13B 108.2 . . ?
C14 C13 H13A 109.8 . . ?
C14 C13 H13B 109.8 . . ?
N5 C14 C13 109.79(8) . . ?
N5 C14 H14A 109.7 . . ?
N5 C14 H14B 109.7 . . ?
C13 C14 H14A 109.7 . . ?
C13 C14 H14B 109.7 . . ?
H14A C14 H14B 108.2 . . ?
F1 C15 S1 111.23(8) . . ?
F1 C15 F3 107.84(9) . . ?
F2 C15 S1 111.46(8) . . ?
F2 C15 F1 108.37(10) . . ?
F2 C15 F3 107.98(9) . . ?
F3 C15 S1 109.83(8) . . ?
N1 B1 Cl1 109.11(6) . . ?
N1 B1 N4 114.10(8) . . ?
N1 B1 B2 99.99(7) . . ?
N4 B1 Cl1 108.99(6) . . ?
N4 B1 B2 99.52(7) . . ?
B2 B1 Cl1 124.98(7) . . ?
O1 B2 B1 128.33(8) . . ?
N2 B2 O1 102.85(7) . . ?
N2 B2 N5 115.94(8) . . ?
N2 B2 B1 101.02(7) . . ?
N5 B2 O1 107.97(7) . . ?
N5 B2 B1 101.42(7) . . ?
Cl2 C16 H16A 109.4 . . ?
Cl2 C16 H16B 109.4 . . ?
Cl3 C16 Cl2 110.96(6) . . ?
Cl3 C16 H16A 109.4 . . ?
Cl3 C16 H16B 109.4 . . ?
H16A C16 H16B 108.0 . . ?

loop_
_geom_bond_atom_site_label_1
_geom_bond_atom_site_label_2
_geom_bond_distance
_geom_bond_site_symmetry_2
_geom_bond_publ_flag
Cl1 B1 1.9042(10) . ?
S1 O1 1.4939(7) . ?
S1 O2 1.4280(8) . ?
S1 O3 1.4279(8) . ?
S1 C15 1.8314(11) . ?
F1 C15 1.3260(14) . ?
F2 C15 1.3253(13) . ?
F3 C15 1.3288(12) . ?
O1 B2 1.5735(12) . ?
N1 C1 1.3457(12) . ?
N1 C2 1.4578(13) . ?
N1 B1 1.5405(13) . ?
N2 C1 1.3482(12) . ?
N2 C7 1.4584(13) . ?
N2 B2 1.5220(13) . ?
N3 C1 1.3438(12) . ?
N3 C4 1.4628(14) . ?
N3 C5 1.4619(13) . ?
N4 C8 1.3436(12) . ?
N4 C9 1.4591(12) . ?
N4 B1 1.5440(13) . ?
N5 C8 1.3481(12) . ?
N5 C14 1.4573(12) . ?
N5 B2 1.5270(13) . ?
N6 C8 1.3425(12) . ?
N6 C11 1.4574(13) . ?
N6 C12 1.4617(13) . ?
C2 H2A 0.9900 . ?
C2 H2B 0.9900 . ?
C2 C3 1.5198(15) . ?
C3 H3A 0.9900 . ?
C3 H3B 0.9900 . ?
C3 C4 1.5127(16) . ?
C4 H4A 0.9900 . ?
C4 H4B 0.9900 . ?
C5 H5A 0.9900 . ?
C5 H5B 0.9900 . ?
C5 C6 1.5121(15) . ?
C6 H6A 0.9900 . ?
C6 H6B 0.9900 . ?
C6 C7 1.5125(15) . ?
C7 H7A 0.9900 . ?
C7 H7B 0.9900 . ?
C9 H9A 0.9900 . ?
C9 H9B 0.9900 . ?
C9 C10 1.5184(14) . ?
C10 H10A 0.9900 . ?
C10 H10B 0.9900 . ?
C10 C11 1.5157(16) . ?
C11 H11A 0.9900 . ?
C11 H11B 0.9900 . ?
C12 H12A 0.9900 . ?
C12 H12B 0.9900 . ?
C12 C13 1.5151(15) . ?
C13 H13A 0.9900 . ?
C13 H13B 0.9900 . ?
C13 C14 1.5153(15) . ?
C14 H14A 0.9900 . ?
C14 H14B 0.9900 . ?
B1 B2 1.7160(14) . ?
Cl2 C16 1.7651(12) . ?
Cl3 C16 1.7649(13) . ?
C16 H16A 0.9900 . ?
C16 H16B 0.9900 . ?
